data_4083390
loop_
_publ_author_name
'Yuan, Shifang'
'Wei, Xuehong'
'Tong, Hongbo'
'Zhang, Liping'
'Liu, Diansheng'
'Sun, Wen-Hua'

_publ_section_title
;
 \m2,\h1-N-[(N,N-Dimethylamino)dimethylsilyl]-2,6-diisopropylanilido Metal
 (Li, Zr, Hf) Compounds and the Catalytic Behaviors of the IVB Compounds
 in Ethylene (Co)Polymerization\x
;
_journal_issue 9
_journal_name_full Organometallics
_journal_page_first 2085
_journal_paper_doi 10.1021/om100044b
_journal_volume 29
_journal_year 2010
_chemical_formula_moiety 'C32 H56 Li2 N2 O2'
_chemical_formula_sum 'C32 H56 Li2 N2 O2'
_chemical_formula_weight 514.67
_chemical_name_systematic
;
 2,6-diisopropylbenzenamido lithium
;
_space_group_IT_number 14
_symmetry_cell_setting monoclinic
_symmetry_space_group_name_Hall '-P 2ybc'
_symmetry_space_group_name_H-M 'P 1 21/c 1'
_atom_sites_solution_hydrogens geom
_atom_sites_solution_primary direct
_atom_sites_solution_secondary difmap
_audit_creation_method SHELXL-97
_cell_angle_alpha 90.00
_cell_angle_beta 94.53(3)
_cell_angle_gamma 90.00
_cell_formula_units_Z 4
_cell_length_a 9.834(2)
_cell_length_b 10.759(2)
_cell_length_c 32.409(7)
_cell_measurement_reflns_used 7241
_cell_measurement_temperature 173(2)
_cell_measurement_theta_max 25.2839
_cell_measurement_theta_min 1.2606
_cell_volume 3418.3(12)
_computing_cell_refinement 'Siemens SMART & SAINT'
_computing_data_collection 'Siemens SMART'
_computing_data_reduction 'Siemens XPREP'
_computing_molecular_graphics 'Bruker SHELXTL'
_computing_publication_material 'Bruker SHELXTL'
_computing_structure_refinement 'Siemens SHELXTL'
_computing_structure_solution 'Siemens SHELXTL'
_diffrn_ambient_temperature 173(2)
_diffrn_measured_fraction_theta_full 0.957
_diffrn_measured_fraction_theta_max 0.957
_diffrn_measurement_device_type 'Bruker P4'
_diffrn_measurement_method '\w scans'
_diffrn_radiation_monochromator graphite
_diffrn_radiation_source 'fine-focus sealed tube'
_diffrn_radiation_type MoK\a
_diffrn_radiation_wavelength 0.71073
_diffrn_reflns_av_R_equivalents 0.0538
_diffrn_reflns_av_sigmaI/netI 0.0533
_diffrn_reflns_limit_h_max 11
_diffrn_reflns_limit_h_min -9
_diffrn_reflns_limit_k_max 12
_diffrn_reflns_limit_k_min -12
_diffrn_reflns_limit_l_max 37
_diffrn_reflns_limit_l_min -33
_diffrn_reflns_number 19901
_diffrn_reflns_theta_full 25.33
_diffrn_reflns_theta_max 25.33
_diffrn_reflns_theta_min 1.99
_diffrn_standards_decay_% none
_diffrn_standards_interval_count none
_diffrn_standards_interval_time none
_diffrn_standards_number none
_exptl_absorpt_coefficient_mu 0.060
_exptl_absorpt_correction_T_max 0.9903
_exptl_absorpt_correction_T_min 0.9791
_exptl_absorpt_correction_type numerical
_exptl_absorpt_process_details 'SADABS (Sheldrick, 1996)'
_exptl_crystal_colour colorless
_exptl_crystal_density_diffrn 1.000
_exptl_crystal_density_method 'not measured'
_exptl_crystal_description PLATE
_exptl_crystal_F_000 1136
_exptl_crystal_size_max 0.422
_exptl_crystal_size_mid 0.287
_exptl_crystal_size_min 0.202
_refine_diff_density_max 0.149
_refine_diff_density_min -0.164
_refine_diff_density_rms 0.038
_refine_ls_extinction_method none
_refine_ls_goodness_of_fit_ref 1.268
_refine_ls_hydrogen_treatment mixed
_refine_ls_matrix_type full
_refine_ls_number_parameters 351
_refine_ls_number_reflns 5967
_refine_ls_number_restraints 0
_refine_ls_restrained_S_all 1.268
_refine_ls_R_factor_gt 0.1059
_refine_ls_shift/su_max 0.000
_refine_ls_shift/su_mean 0.000
_refine_ls_structure_factor_coef Fsqd
_refine_ls_weighting_details 'calc w=1/[\s^2^(Fo^2^)+(0.0747P)^2^+2.4312P] where P=(Fo^2^+2Fc^2^)/3'
_refine_ls_weighting_scheme calc
_refine_ls_wR_factor_gt 0.2321
_refine_ls_wR_factor_ref 0.2402
_reflns_number_gt 5262
_reflns_number_total 5967
_reflns_threshold_expression >2sigma(I)
_cod_data_source_file om100044b_si_002.cif
_cod_data_source_block 1a
_cod_depositor_comments
;
The following automatic conversions were performed:

'_symmetry_cell_setting' value 'Monoclinic' changed to 'monoclinic'
according to
/usr/data/users/saulius/automatic-downloads/retrospective/ACS/lib/dictionaries/cif_core.dic
dictionary named 'cif_core.dic' version 2.4.2 from 2011-04-26.

Automatic conversion script
Id: cif_fix_values 2281 2013-09-26 08:29:07Z andrius 
;
_cod_original_cell_volume 3418.5(12)
_cod_original_sg_symbol_H-M P2(1)/c
_cod_database_code 4083390
_refine_ls_r_factor_ref 0.1197

loop_
_symmetry_equiv_pos_as_xyz
'x, y, z'
'-x, y+1/2, -z+1/2'
'-x, -y, -z'
'x, -y-1/2, z-1/2'

loop_
_atom_site_label
_atom_site_type_symbol
_atom_site_fract_x
_atom_site_fract_y
_atom_site_fract_z
_atom_site_U_iso_or_equiv
_atom_site_adp_type
_atom_site_occupancy
_atom_site_symmetry_multiplicity
_atom_site_calc_flag
_atom_site_refinement_flags
N1 N 0.0700(3) 0.8710(2) 0.38283(9) 0.0373(6) Uani 1 1 d .
N2 N 0.2842(3) 0.6785(2) 0.35249(9) 0.0363(6) Uani 1 1 d .
C6 C -0.0828(3) 1.0542(3) 0.38794(9) 0.0331(7) Uani 1 1 d .
C5 C -0.1686(3) 1.1409(3) 0.36705(10) 0.0371(7) Uani 1 1 d .
H5A H -0.2132 1.2009 0.3827 0.045 Uiso 1 1 calc R
C1 C -0.0156(3) 0.9615(3) 0.36491(9) 0.0313(7) Uani 1 1 d .
O2 O 0.3670(2) 1.0075(2) 0.37237(8) 0.0489(6) Uani 1 1 d .
O1 O -0.0593(2) 0.5860(2) 0.37118(8) 0.0519(7) Uani 1 1 d .
C13 C 0.3716(3) 0.5876(3) 0.36966(9) 0.0316(7) Uani 1 1 d .
C15 C 0.5254(3) 0.4093(3) 0.36544(10) 0.0375(7) Uani 1 1 d .
H15A H 0.5696 0.3506 0.3492 0.045 Uiso 1 1 calc R
C2 C -0.0384(3) 0.9655(3) 0.32071(10) 0.0371(7) Uani 1 1 d .
C14 C 0.4385(3) 0.4974(3) 0.34558(9) 0.0334(7) Uani 1 1 d .
C4 C -0.1910(3) 1.1424(3) 0.32435(10) 0.0402(8) Uani 1 1 d .
H4A H -0.2505 1.2018 0.3108 0.048 Uiso 1 1 calc R
C7 C -0.0639(3) 1.0576(3) 0.43504(10) 0.0440(8) Uani 1 1 d .
H7A H 0.0245 1.0149 0.4432 0.053 Uiso 1 1 calc R
C19 C 0.4141(3) 0.4980(3) 0.29864(10) 0.0436(8) Uani 1 1 d .
H19A H 0.3169 0.5229 0.2919 0.052 Uiso 1 1 calc R
C3 C -0.1245(3) 1.0552(3) 0.30182(10) 0.0407(8) Uani 1 1 d .
H3A H -0.1381 1.0566 0.2725 0.049 Uiso 1 1 calc R
C16 C 0.5487(3) 0.4051(3) 0.40777(11) 0.0451(8) Uani 1 1 d .
H16A H 0.6098 0.3458 0.4206 0.054 Uiso 1 1 calc R
C18 C 0.3940(3) 0.5784(3) 0.41360(10) 0.0460(8) Uani 1 1 d .
C17 C 0.4814(4) 0.4886(4) 0.43118(11) 0.0525(9) Uani 1 1 d .
H17A H 0.4956 0.4845 0.4605 0.063 Uiso 1 1 calc R
C10 C 0.0318(4) 0.8739(3) 0.29353(10) 0.0474(9) Uani 1 1 d .
H10A H 0.0854 0.8158 0.3126 0.057 Uiso 1 1 calc R
C32 C 0.5651(4) 0.9036(4) 0.35091(14) 0.0657(11) Uani 1 1 d .
H32A H 0.6596 0.9162 0.3442 0.099 Uiso 1 1 calc R
H32B H 0.5114 0.8706 0.3266 0.099 Uiso 1 1 calc R
H32C H 0.5632 0.8445 0.3739 0.099 Uiso 1 1 calc R
C20 C 0.4333(4) 0.3715(3) 0.27845(12) 0.0605(10) Uani 1 1 d .
H20A H 0.4162 0.3792 0.2484 0.091 Uiso 1 1 calc R
H20B H 0.3691 0.3117 0.2888 0.091 Uiso 1 1 calc R
H20C H 0.5269 0.3425 0.2852 0.091 Uiso 1 1 calc R
C31 C 0.5063(4) 1.0242(4) 0.36312(14) 0.0607(10) Uani 1 1 d .
H31A H 0.5602 1.0576 0.3877 0.073 Uiso 1 1 calc R
H31B H 0.5106 1.0849 0.3403 0.073 Uiso 1 1 calc R
C25 C -0.1797(3) 0.6392(4) 0.38739(14) 0.0634(11) Uani 1 1 d .
H25A H -0.2621 0.5977 0.3744 0.076 Uiso 1 1 calc R
H25B H -0.1854 0.7286 0.3802 0.076 Uiso 1 1 calc R
C29 C 0.3068(4) 1.1186(3) 0.38876(14) 0.0610(11) Uani 1 1 d .
H29A H 0.2065 1.1148 0.3832 0.073 Uiso 1 1 calc R
H29B H 0.3399 1.1924 0.3743 0.073 Uiso 1 1 calc R
C28 C 0.0641(4) 0.4039(4) 0.35379(14) 0.0684(12) Uani 1 1 d .
H28A H 0.0554 0.3145 0.3485 0.103 Uiso 1 1 calc R
H28B H 0.1306 0.4181 0.3775 0.103 Uiso 1 1 calc R
H28C H 0.0950 0.4453 0.3293 0.103 Uiso 1 1 calc R
C27 C -0.0712(4) 0.4556(3) 0.36313(13) 0.0597(10) Uani 1 1 d .
H27A H -0.1387 0.4411 0.3393 0.072 Uiso 1 1 calc R
H27B H -0.1036 0.4128 0.3876 0.072 Uiso 1 1 calc R
C22 C 0.3208(5) 0.6644(4) 0.44199(11) 0.0710(14) Uani 1 1 d .
H22A H 0.2591 0.7190 0.4239 0.085 Uiso 1 1 calc R
C21 C 0.5030(5) 0.5946(4) 0.27882(13) 0.0736(13) Uani 1 1 d .
H21A H 0.4843 0.5925 0.2487 0.110 Uiso 1 1 calc R
H21B H 0.5995 0.5757 0.2860 0.110 Uiso 1 1 calc R
H21C H 0.4822 0.6776 0.2891 0.110 Uiso 1 1 calc R
C8 C -0.0524(5) 1.1891(4) 0.45300(13) 0.0778(14) Uani 1 1 d .
H8A H 0.0193 1.2346 0.4401 0.117 Uiso 1 1 calc R
H8B H -0.0297 1.1844 0.4830 0.117 Uiso 1 1 calc R
H8C H -0.1396 1.2325 0.4475 0.117 Uiso 1 1 calc R
C23 C 0.4193(6) 0.7495(4) 0.46761(14) 0.0891(16) Uani 1 1 d .
H23A H 0.4745 0.7964 0.4491 0.134 Uiso 1 1 calc R
H23B H 0.4791 0.6992 0.4866 0.134 Uiso 1 1 calc R
H23C H 0.3672 0.8076 0.4836 0.134 Uiso 1 1 calc R
C24 C 0.2311(4) 0.5909(6) 0.46976(15) 0.0927(17) Uani 1 1 d .
H24A H 0.1679 0.5384 0.4526 0.139 Uiso 1 1 calc R
H24B H 0.1791 0.6487 0.4858 0.139 Uiso 1 1 calc R
H24C H 0.2887 0.5385 0.4887 0.139 Uiso 1 1 calc R
Li2 Li 0.2650(5) 0.8575(5) 0.36783(18) 0.0453(13) Uani 1 1 d .
C30 C 0.3410(5) 1.1327(5) 0.43435(15) 0.0864(15) Uani 1 1 d .
H30A H 0.2988 1.2087 0.4440 0.130 Uiso 1 1 calc R
H30B H 0.4402 1.1379 0.4400 0.130 Uiso 1 1 calc R
H30C H 0.3064 1.0608 0.4488 0.130 Uiso 1 1 calc R
C9 C -0.1740(5) 0.9845(5) 0.45425(12) 0.0795(14) Uani 1 1 d .
H9A H -0.1784 0.9004 0.4426 0.119 Uiso 1 1 calc R
H9B H -0.2621 1.0260 0.4483 0.119 Uiso 1 1 calc R
H9C H -0.1529 0.9798 0.4843 0.119 Uiso 1 1 calc R
C11 C -0.0691(5) 0.7950(4) 0.26724(16) 0.0894(15) Uani 1 1 d .
H11A H -0.1328 0.7555 0.2850 0.134 Uiso 1 1 calc R
H11B H -0.0198 0.7307 0.2530 0.134 Uiso 1 1 calc R
H11C H -0.1200 0.8476 0.2467 0.134 Uiso 1 1 calc R
C12 C 0.1329(5) 0.9363(5) 0.26715(15) 0.0854(15) Uani 1 1 d .
H12A H 0.1973 0.9860 0.2849 0.128 Uiso 1 1 calc R
H12B H 0.0838 0.9903 0.2467 0.128 Uiso 1 1 calc R
H12C H 0.1829 0.8727 0.2529 0.128 Uiso 1 1 calc R
Li1 Li 0.0908(5) 0.6925(5) 0.36763(18) 0.0436(13) Uani 1 1 d .
C26 C -0.1761(5) 0.6246(5) 0.43372(16) 0.0844(15) Uani 1 1 d .
H26A H -0.2583 0.6616 0.4438 0.127 Uiso 1 1 calc R
H26B H -0.0952 0.6665 0.4467 0.127 Uiso 1 1 calc R
H26C H -0.1724 0.5360 0.4408 0.127 Uiso 1 1 calc R
H100 H 0.065(3) 0.874(3) 0.4084(10) 0.037(10) Uiso 1 1 d .
H101 H 0.286(4) 0.676(3) 0.3258(12) 0.056(12) Uiso 1 1 d .

loop_
_atom_site_aniso_label
_atom_site_aniso_U_11
_atom_site_aniso_U_22
_atom_site_aniso_U_33
_atom_site_aniso_U_23
_atom_site_aniso_U_13
_atom_site_aniso_U_12
N1 0.0383(15) 0.0373(14) 0.0364(17) -0.0011(12) 0.0044(12) 0.0059(11)
N2 0.0366(14) 0.0352(14) 0.0372(17) -0.0007(12) 0.0028(12) 0.0059(11)
C6 0.0254(15) 0.0344(15) 0.0403(18) -0.0036(13) 0.0070(12) 0.0002(12)
C5 0.0279(15) 0.0346(16) 0.049(2) -0.0055(14) 0.0066(13) 0.0006(12)
C1 0.0252(14) 0.0272(14) 0.0418(18) -0.0012(12) 0.0036(12) -0.0024(11)
O2 0.0327(12) 0.0404(13) 0.0741(17) -0.0066(11) 0.0074(11) -0.0050(10)
O1 0.0411(13) 0.0390(13) 0.0763(18) 0.0008(11) 0.0095(12) -0.0081(10)
C13 0.0257(14) 0.0328(15) 0.0364(18) -0.0025(12) 0.0037(12) 0.0005(12)
C15 0.0328(16) 0.0327(16) 0.047(2) -0.0036(14) 0.0050(14) 0.0046(13)
C2 0.0304(15) 0.0392(17) 0.0425(19) 0.0042(14) 0.0085(13) 0.0010(13)
C14 0.0313(15) 0.0295(15) 0.0400(18) -0.0023(12) 0.0064(13) -0.0026(12)
C4 0.0321(16) 0.0361(17) 0.052(2) 0.0051(14) 0.0030(14) 0.0045(13)
C7 0.0450(19) 0.0448(19) 0.042(2) -0.0051(15) 0.0014(15) 0.0119(15)
C19 0.0477(19) 0.0421(18) 0.041(2) -0.0056(14) 0.0032(15) 0.0095(15)
C3 0.0379(17) 0.0426(18) 0.0417(19) 0.0060(14) 0.0037(14) 0.0026(14)
C16 0.0381(17) 0.0426(18) 0.054(2) 0.0054(15) 0.0003(15) 0.0096(14)
C18 0.0449(19) 0.054(2) 0.039(2) -0.0016(15) 0.0006(15) 0.0182(16)
C17 0.055(2) 0.066(2) 0.0359(19) 0.0055(17) 0.0007(16) 0.0197(18)
C10 0.054(2) 0.052(2) 0.0364(19) -0.0016(15) 0.0059(15) 0.0192(17)
C32 0.049(2) 0.057(2) 0.094(3) -0.009(2) 0.024(2) -0.0067(18)
C20 0.072(3) 0.054(2) 0.055(2) -0.0124(18) 0.0039(19) 0.0087(19)
C31 0.038(2) 0.057(2) 0.088(3) -0.005(2) 0.0120(19) -0.0101(17)
C25 0.0354(19) 0.052(2) 0.103(4) 0.000(2) 0.009(2) -0.0028(16)
C29 0.044(2) 0.0373(19) 0.102(3) -0.009(2) 0.012(2) -0.0036(16)
C28 0.063(3) 0.046(2) 0.098(3) -0.012(2) 0.014(2) -0.0075(19)
C27 0.052(2) 0.043(2) 0.084(3) -0.0024(19) 0.006(2) -0.0097(17)
C22 0.090(3) 0.087(3) 0.034(2) -0.003(2) -0.001(2) 0.053(3)
C21 0.110(4) 0.058(2) 0.056(3) 0.001(2) 0.028(2) -0.013(2)
C8 0.103(4) 0.067(3) 0.061(3) -0.025(2) -0.012(2) 0.020(2)
C23 0.147(5) 0.052(3) 0.072(3) -0.009(2) 0.032(3) 0.015(3)
C24 0.057(3) 0.150(5) 0.073(3) -0.038(3) 0.018(2) 0.013(3)
Li2 0.040(3) 0.033(3) 0.063(4) -0.006(2) 0.005(3) 0.000(2)
C30 0.080(3) 0.079(3) 0.104(4) -0.036(3) 0.030(3) -0.017(3)
C9 0.078(3) 0.116(4) 0.045(2) 0.013(2) 0.011(2) -0.008(3)
C11 0.088(3) 0.072(3) 0.111(4) -0.042(3) 0.022(3) -0.002(3)
C12 0.078(3) 0.089(3) 0.096(4) -0.017(3) 0.047(3) 0.005(3)
Li1 0.039(3) 0.035(3) 0.057(4) -0.001(2) 0.010(2) -0.003(2)
C26 0.071(3) 0.079(3) 0.107(4) -0.012(3) 0.034(3) -0.009(2)

loop_
_atom_type_symbol
_atom_type_description
_atom_type_scat_dispersion_real
_atom_type_scat_dispersion_imag
_atom_type_scat_source
C C 0.0033 0.0016 'International Tables Vol C Tables 4.2.6.8 and 6.1.1.4'
H H 0.0000 0.0000 'International Tables Vol C Tables 4.2.6.8 and 6.1.1.4'
Li Li -0.0003 0.0001 'International Tables Vol C Tables 4.2.6.8 and 6.1.1.4'
N N 0.0061 0.0033 'International Tables Vol C Tables 4.2.6.8 and 6.1.1.4'
O O 0.0106 0.0060 'International Tables Vol C Tables 4.2.6.8 and 6.1.1.4'

loop_
_geom_angle_atom_site_label_1
_geom_angle_atom_site_label_2
_geom_angle_atom_site_label_3
_geom_angle
C1 N1 Li1 130.1(3)
C1 N1 Li2 120.5(3)
Li1 N1 Li2 75.7(2)
C1 N1 H100 108(2)
Li1 N1 H100 108(2)
Li2 N1 H100 112(2)
C13 N2 Li2 130.2(3)
C13 N2 Li1 121.5(3)
Li2 N2 Li1 75.9(2)
C13 N2 H101 108(2)
Li2 N2 H101 107(2)
Li1 N2 H101 110(2)
C5 C6 C1 119.8(3)
C5 C6 C7 119.4(3)
C1 C6 C7 120.8(3)
C4 C5 C6 122.4(3)
C4 C5 H5A 118.8
C6 C5 H5A 118.8
N1 C1 C2 118.8(3)
N1 C1 C6 124.0(3)
C2 C1 C6 117.1(3)
C31 O2 C29 113.4(3)
C31 O2 Li2 126.6(3)
C29 O2 Li2 119.9(3)
C27 O1 C25 113.3(3)
C27 O1 Li1 129.8(3)
C25 O1 Li1 116.7(3)
N2 C13 C18 119.4(3)
N2 C13 C14 123.6(3)
C18 C13 C14 116.9(3)
C16 C15 C14 122.0(3)
C16 C15 H15A 119.0
C14 C15 H15A 119.0
C3 C2 C1 120.1(3)
C3 C2 C10 118.8(3)
C1 C2 C10 121.1(3)
C15 C14 C13 119.8(3)
C15 C14 C19 120.4(3)
C13 C14 C19 119.8(3)
C5 C4 C3 118.3(3)
C5 C4 H4A 120.8
C3 C4 H4A 120.8
C9 C7 C6 111.4(3)
C9 C7 C8 111.0(3)
C6 C7 C8 113.8(3)
C9 C7 H7A 106.7
C6 C7 H7A 106.7
C8 C7 H7A 106.7
C14 C19 C20 114.1(3)
C14 C19 C21 111.8(3)
C20 C19 C21 109.3(3)
C14 C19 H19A 107.1
C20 C19 H19A 107.1
C21 C19 H19A 107.1
C4 C3 C2 122.3(3)
C4 C3 H3A 118.9
C2 C3 H3A 118.9
C15 C16 C17 118.6(3)
C15 C16 H16A 120.7
C17 C16 H16A 120.7
C17 C18 C13 120.1(3)
C17 C18 C22 118.8(3)
C13 C18 C22 121.1(3)
C16 C17 C18 122.5(3)
C16 C17 H17A 118.8
C18 C17 H17A 118.8
C11 C10 C12 111.1(4)
C11 C10 C2 112.4(3)
C12 C10 C2 112.8(3)
C11 C10 H10A 106.7
C12 C10 H10A 106.7
C2 C10 H10A 106.7
C31 C32 H32A 109.5
C31 C32 H32B 109.5
H32A C32 H32B 109.5
C31 C32 H32C 109.5
H32A C32 H32C 109.5
H32B C32 H32C 109.5
C19 C20 H20A 109.5
C19 C20 H20B 109.5
H20A C20 H20B 109.5
C19 C20 H20C 109.5
H20A C20 H20C 109.5
H20B C20 H20C 109.5
O2 C31 C32 110.1(3)
O2 C31 H31A 109.6
C32 C31 H31A 109.6
O2 C31 H31B 109.6
C32 C31 H31B 109.6
H31A C31 H31B 108.2
O1 C25 C26 111.4(3)
O1 C25 H25A 109.4
C26 C25 H25A 109.4
O1 C25 H25B 109.4
C26 C25 H25B 109.4
H25A C25 H25B 108.0
O2 C29 C30 112.2(3)
O2 C29 H29A 109.2
C30 C29 H29A 109.2
O2 C29 H29B 109.2
C30 C29 H29B 109.2
H29A C29 H29B 107.9
C27 C28 H28A 109.5
C27 C28 H28B 109.5
H28A C28 H28B 109.5
C27 C28 H28C 109.5
H28A C28 H28C 109.5
H28B C28 H28C 109.5
O1 C27 C28 109.9(3)
O1 C27 H27A 109.7
C28 C27 H27A 109.7
O1 C27 H27B 109.7
C28 C27 H27B 109.7
H27A C27 H27B 108.2
C18 C22 C23 112.5(4)
C18 C22 C24 111.3(4)
C23 C22 C24 111.1(3)
C18 C22 H22A 107.2
C23 C22 H22A 107.2
C24 C22 H22A 107.2
C19 C21 H21A 109.5
C19 C21 H21B 109.5
H21A C21 H21B 109.5
C19 C21 H21C 109.5
H21A C21 H21C 109.5
H21B C21 H21C 109.5
C7 C8 H8A 109.5
C7 C8 H8B 109.5
H8A C8 H8B 109.5
C7 C8 H8C 109.5
H8A C8 H8C 109.5
H8B C8 H8C 109.5
C22 C23 H23A 109.5
C22 C23 H23B 109.5
H23A C23 H23B 109.5
C22 C23 H23C 109.5
H23A C23 H23C 109.5
H23B C23 H23C 109.5
C22 C24 H24A 109.5
C22 C24 H24B 109.5
H24A C24 H24B 109.5
C22 C24 H24C 109.5
H24A C24 H24C 109.5
H24B C24 H24C 109.5
O2 Li2 N2 141.0(3)
O2 Li2 N1 115.2(3)
N2 Li2 N1 103.9(3)
O2 Li2 Li1 166.9(3)
N2 Li2 Li1 52.14(19)
N1 Li2 Li1 51.72(19)
C29 C30 H30A 109.5
C29 C30 H30B 109.5
H30A C30 H30B 109.5
C29 C30 H30C 109.5
H30A C30 H30C 109.5
H30B C30 H30C 109.5
C7 C9 H9A 109.5
C7 C9 H9B 109.5
H9A C9 H9B 109.5
C7 C9 H9C 109.5
H9A C9 H9C 109.5
H9B C9 H9C 109.5
C10 C11 H11A 109.5
C10 C11 H11B 109.5
H11A C11 H11B 109.5
C10 C11 H11C 109.5
H11A C11 H11C 109.5
H11B C11 H11C 109.5
C10 C12 H12A 109.5
C10 C12 H12B 109.5
H12A C12 H12B 109.5
C10 C12 H12C 109.5
H12A C12 H12C 109.5
H12B C12 H12C 109.5
O1 Li1 N1 118.3(3)
O1 Li1 N2 137.2(3)
N1 Li1 N2 104.5(3)
O1 Li1 Li2 170.9(3)
N1 Li1 Li2 52.57(19)
N2 Li1 Li2 51.93(19)
C25 C26 H26A 109.5
C25 C26 H26B 109.5
H26A C26 H26B 109.5
C25 C26 H26C 109.5
H26A C26 H26C 109.5
H26B C26 H26C 109.5

loop_
_geom_bond_atom_site_label_1
_geom_bond_atom_site_label_2
_geom_bond_distance
N1 C1 1.384(4)
N1 Li1 1.997(6)
N1 Li2 2.020(6)
N1 H100 0.83(3)
N2 C13 1.389(4)
N2 Li2 2.001(6)
N2 Li1 2.007(6)
N2 H101 0.87(4)
C6 C5 1.396(4)
C6 C1 1.437(4)
C6 C7 1.524(4)
C5 C4 1.384(4)
C5 H5A 0.9500
C1 C2 1.433(4)
O2 C31 1.436(4)
O2 C29 1.453(4)
O2 Li2 1.901(6)
O1 C27 1.431(4)
O1 C25 1.450(4)
O1 Li1 1.880(6)
C13 C18 1.427(4)
C13 C14 1.438(4)
C15 C16 1.374(4)
C15 C14 1.398(4)
C15 H15A 0.9500
C2 C3 1.394(4)
C2 C10 1.523(4)
C14 C19 1.521(4)
C4 C3 1.384(4)
C4 H4A 0.9500
C7 C9 1.512(5)
C7 C8 1.530(5)
C7 H7A 1.0000
C19 C20 1.528(4)
C19 C21 1.532(5)
C19 H19A 1.0000
C3 H3A 0.9500
C16 C17 1.379(5)
C16 H16A 0.9500
C18 C17 1.385(5)
C18 C22 1.526(5)
C17 H17A 0.9500
C10 C11 1.516(6)
C10 C12 1.518(5)
C10 H10A 1.0000
C32 C31 1.487(5)
C32 H32A 0.9800
C32 H32B 0.9800
C32 H32C 0.9800
C20 H20A 0.9800
C20 H20B 0.9800
C20 H20C 0.9800
C31 H31A 0.9900
C31 H31B 0.9900
C25 C26 1.508(6)
C25 H25A 0.9900
C25 H25B 0.9900
C29 C30 1.497(6)
C29 H29A 0.9900
C29 H29B 0.9900
C28 C27 1.495(5)
C28 H28A 0.9800
C28 H28B 0.9800
C28 H28C 0.9800
C27 H27A 0.9900
C27 H27B 0.9900
C22 C23 1.529(7)
C22 C24 1.530(7)
C22 H22A 1.0000
C21 H21A 0.9800
C21 H21B 0.9800
C21 H21C 0.9800
C8 H8A 0.9800
C8 H8B 0.9800
C8 H8C 0.9800
C23 H23A 0.9800
C23 H23B 0.9800
C23 H23C 0.9800
C24 H24A 0.9800
C24 H24B 0.9800
C24 H24C 0.9800
Li2 Li1 2.465(7)
C30 H30A 0.9800
C30 H30B 0.9800
C30 H30C 0.9800
C9 H9A 0.9800
C9 H9B 0.9800
C9 H9C 0.9800
C11 H11A 0.9800
C11 H11B 0.9800
C11 H11C 0.9800
C12 H12A 0.9800
C12 H12B 0.9800
C12 H12C 0.9800
C26 H26A 0.9800
C26 H26B 0.9800
C26 H26C 0.9800

loop_
_geom_torsion_atom_site_label_1
_geom_torsion_atom_site_label_2
_geom_torsion_atom_site_label_3
_geom_torsion_atom_site_label_4
_geom_torsion
C1 C6 C5 C4 -0.7(4)
C7 C6 C5 C4 -179.6(3)
Li1 N1 C1 C2 -39.5(4)
Li2 N1 C1 C2 57.4(4)
Li1 N1 C1 C6 141.3(3)
Li2 N1 C1 C6 -121.7(3)
C5 C6 C1 N1 -179.3(3)
C7 C6 C1 N1 -0.4(4)
C5 C6 C1 C2 1.5(4)
C7 C6 C1 C2 -179.6(3)
Li2 N2 C13 C18 42.9(5)
Li1 N2 C13 C18 -55.5(4)
Li2 N2 C13 C14 -139.5(3)
Li1 N2 C13 C14 122.1(3)
N1 C1 C2 C3 179.7(3)
C6 C1 C2 C3 -1.1(4)
N1 C1 C2 C10 -1.2(4)
C6 C1 C2 C10 178.1(3)
C16 C15 C14 C13 0.5(4)
C16 C15 C14 C19 -179.3(3)
N2 C13 C14 C15 179.8(3)
C18 C13 C14 C15 -2.5(4)
N2 C13 C14 C19 -0.5(4)
C18 C13 C14 C19 177.2(3)
C6 C5 C4 C3 -0.6(4)
C5 C6 C7 C9 86.0(4)
C1 C6 C7 C9 -92.9(4)
C5 C6 C7 C8 -40.4(4)
C1 C6 C7 C8 140.8(3)
C15 C14 C19 C20 26.4(4)
C13 C14 C19 C20 -153.4(3)
C15 C14 C19 C21 -98.4(4)
C13 C14 C19 C21 81.9(4)
C5 C4 C3 C2 1.1(5)
C1 C2 C3 C4 -0.3(5)
C10 C2 C3 C4 -179.4(3)
C14 C15 C16 C17 1.6(5)
N2 C13 C18 C17 -179.7(3)
C14 C13 C18 C17 2.6(5)
N2 C13 C18 C22 1.6(5)
C14 C13 C18 C22 -176.2(3)
C15 C16 C17 C18 -1.6(6)
C13 C18 C17 C16 -0.5(6)
C22 C18 C17 C16 178.2(4)
C3 C2 C10 C11 -61.2(4)
C1 C2 C10 C11 119.7(4)
C3 C2 C10 C12 65.3(4)
C1 C2 C10 C12 -113.8(4)
C29 O2 C31 C32 173.9(3)
Li2 O2 C31 C32 -2.7(5)
C27 O1 C25 C26 85.3(4)
Li1 O1 C25 C26 -90.3(4)
C31 O2 C29 C30 -83.2(4)
Li2 O2 C29 C30 93.6(4)
C25 O1 C27 C28 -170.0(3)
Li1 O1 C27 C28 4.9(5)
C17 C18 C22 C23 65.5(5)
C13 C18 C22 C23 -115.8(4)
C17 C18 C22 C24 -59.9(5)
C13 C18 C22 C24 118.8(4)
C31 O2 Li2 N2 1.1(7)
C29 O2 Li2 N2 -175.2(5)
C31 O2 Li2 N1 -179.1(3)
C29 O2 Li2 N1 4.6(5)
C31 O2 Li2 Li1 180(100)
C29 O2 Li2 Li1 3.4(17)
C13 N2 Li2 O2 60.0(7)
Li1 N2 Li2 O2 179.6(6)
C13 N2 Li2 N1 -119.8(3)
Li1 N2 Li2 N1 -0.2(3)
C13 N2 Li2 Li1 -119.6(4)
C1 N1 Li2 O2 51.9(4)
Li1 N1 Li2 O2 -179.7(4)
C1 N1 Li2 N2 -128.2(3)
Li1 N1 Li2 N2 0.2(3)
C1 N1 Li2 Li1 -128.4(3)
C27 O1 Li1 N1 -178.5(3)
C25 O1 Li1 N1 -3.8(5)
C27 O1 Li1 N2 0.3(7)
C25 O1 Li1 N2 175.1(4)
C27 O1 Li1 Li2 -173(2)
C25 O1 Li1 Li2 1(2)
C1 N1 Li1 O1 -63.0(5)
Li2 N1 Li1 O1 179.0(4)
C1 N1 Li1 N2 117.8(3)
Li2 N1 Li1 N2 -0.2(3)
C1 N1 Li1 Li2 118.0(4)
C13 N2 Li1 O1 -49.9(6)
Li2 N2 Li1 O1 -178.7(5)
C13 N2 Li1 N1 129.0(3)
Li2 N2 Li1 N1 0.2(3)
C13 N2 Li1 Li2 128.8(3)
O2 Li2 Li1 O1 -4(3)
N2 Li2 Li1 O1 175(2)
N1 Li2 Li1 O1 -6(2)
O2 Li2 Li1 N1 1.3(15)
N2 Li2 Li1 N1 -179.8(3)
O2 Li2 Li1 N2 -179(100)
N1 Li2 Li1 N2 179.8(3)
